data_2017451
loop_
_publ_author_name
'Klepach, Thomas E.'
'Reed, Meredith'
'Noll, Bruce C.'
'Oliver, Allen G.'
'Serianni, Anthony S.'

_publ_section_title
;
 Methyl \b-allolactoside [methyl
 \b-<small>D</small>-galactopyranosyl-(1\\rightarrow
 6)-\b-<small>D</small>-glucopyranoside] monohydrate
;
_journal_coeditor_code MX3023
_journal_issue 12
_journal_name_full 'Acta Crystallographica Section C'
_journal_page_first o601
_journal_page_last o606
_journal_paper_doi 10.1107/S0108270109042310
_journal_volume 65
_journal_year 2009
_chemical_formula_iupac 'C13 H24 O11, H2 O'
_chemical_formula_moiety 'C13 H24 O11, H2 O'
_chemical_formula_sum 'C13 H26 O12'
_chemical_formula_weight 374.34
_chemical_name_common 'Methyl \b-allolactoside monohydrate'
_chemical_name_systematic
;
Methyl \b-allolactoside monohydrate
;
_space_group_IT_number 4
_symmetry_cell_setting monoclinic
_symmetry_space_group_name_Hall 'P 2yb'
_symmetry_space_group_name_H-M 'P 1 21 1'
_atom_sites_solution_hydrogens geom
_atom_sites_solution_primary direct
_atom_sites_solution_secondary difmap
_audit_creation_method SHELXL-97
_cell_angle_alpha 90.00
_cell_angle_beta 100.15(4)
_cell_angle_gamma 90.00
_cell_formula_units_Z 2
_cell_length_a 7.528(2)
_cell_length_b 8.744(4)
_cell_length_c 12.695(11)
_cell_measurement_reflns_used 2490
_cell_measurement_temperature 150(2)
_cell_measurement_theta_max 29.53
_cell_measurement_theta_min 3.00
_cell_volume 822.6(8)
_computing_cell_refinement 'APEX2 and SAINT (Bruker, 2007)'
_computing_data_collection 'APEX2 (Bruker, 2007)'
_computing_data_reduction 'SAINT (Bruker, 2007) and XPREP (Sheldrick, 2008)'
_computing_molecular_graphics
;
XP (Sheldrick, 2008), POV-RAY (Cason, 2003) and DIAMOND
(Brandenburg, 2009)
;
_computing_publication_material 'XCIF (Sheldrick, 2008), enCIFer (CCDC, 2005), publCIF (Westrip, 2009)'
_computing_structure_refinement 'XL (Sheldrick, 2008)'
_computing_structure_solution 'XS (Sheldrick, 2008)'
_diffrn_ambient_temperature 150(2)
_diffrn_detector_area_resol_mean 83.33
_diffrn_measured_fraction_theta_full 0.986
_diffrn_measured_fraction_theta_max 0.986
_diffrn_measurement_device_type 'Bruker d8 APEXII CCD diffractometer'
_diffrn_measurement_method 'combination of \w and \f-scans'
_diffrn_radiation_monochromator 'Si<111> channel cut crystal'
_diffrn_radiation_type synchrotron
_diffrn_radiation_wavelength 0.77490
_diffrn_reflns_av_R_equivalents 0.0867
_diffrn_reflns_av_sigmaI/netI 0.0754
_diffrn_reflns_limit_h_max 10
_diffrn_reflns_limit_h_min -10
_diffrn_reflns_limit_k_max 11
_diffrn_reflns_limit_k_min -11
_diffrn_reflns_limit_l_max 16
_diffrn_reflns_limit_l_min -16
_diffrn_reflns_number 10449
_diffrn_reflns_theta_full 31.37
_diffrn_reflns_theta_max 31.37
_diffrn_reflns_theta_min 3.00
_exptl_absorpt_coefficient_mu 0.135
_exptl_absorpt_correction_T_max 0.9987
_exptl_absorpt_correction_T_min 0.9840
_exptl_absorpt_correction_type multi-scan
_exptl_absorpt_process_details '(SADABS; Sheldrick, 2007)'
_exptl_crystal_colour 'clear colorless'
_exptl_crystal_density_diffrn 1.511
_exptl_crystal_density_method 'not measured'
_exptl_crystal_description blade
_exptl_crystal_F_000 400
_exptl_crystal_size_max 0.12
_exptl_crystal_size_mid 0.06
_exptl_crystal_size_min 0.01
_refine_diff_density_max 0.409
_refine_diff_density_min -0.390
_refine_ls_extinction_method none
_refine_ls_goodness_of_fit_ref 1.052
_refine_ls_hydrogen_treatment mixed
_refine_ls_matrix_type full
_refine_ls_number_parameters 239
_refine_ls_number_reflns 2192
_refine_ls_number_restraints 3
_refine_ls_restrained_S_all 1.051
_refine_ls_R_factor_all 0.0551
_refine_ls_R_factor_gt 0.0491
_refine_ls_shift/su_max 0.021
_refine_ls_shift/su_mean 0.001
_refine_ls_structure_factor_coef Fsqd
_refine_ls_weighting_details 'calc w=1/[\s^2^(Fo^2^)+(0.0592P)^2^] where P=(Fo^2^+2Fc^2^)/3'
_refine_ls_weighting_scheme calc
_refine_ls_wR_factor_gt 0.1175
_refine_ls_wR_factor_ref 0.1212
_reflns_number_gt 1920
_reflns_number_total 2192
_reflns_threshold_expression I>2\s(I)
_cod_data_source_file mx3023.cif
_cod_data_source_block I
_cod_original_sg_symbol_H-M 'P 21'
_cod_database_code 2017451
_cod_database_fobs_code 2017451

loop_
_symmetry_equiv_pos_as_xyz
'x, y, z'
'-x, y+1/2, -z'

loop_
_atom_site_type_symbol
_atom_site_label
_atom_site_fract_x
_atom_site_fract_y
_atom_site_fract_z
_atom_site_U_iso_or_equiv
_atom_site_adp_type
_atom_site_calc_flag
_atom_site_refinement_flags
_atom_site_occupancy
_atom_site_disorder_assembly
_atom_site_disorder_group
O O1 1.0049(3) 0.6971(3) 0.60348(18) 0.0264(5) Uani d . 1 . .
O O2 0.9786(3) 0.6609(3) 0.82792(17) 0.0223(5) Uani d . 1 . .
H H2 1.0217 0.7497 0.8304 0.027 Uiso calc R 1 . .
O O3 0.6245(3) 0.5785(2) 0.86435(17) 0.0217(5) Uani d . 1 . .
H H3 0.6470 0.6713 0.8776 0.026 Uiso calc R 1 . .
O O4 0.4249(3) 0.3872(3) 0.69935(17) 0.0217(5) Uani d . 1 . .
H H4 0.3687 0.4147 0.7477 0.026 Uiso calc R 1 . .
O O5 0.7392(3) 0.5748(2) 0.55624(16) 0.0181(4) Uani d . 1 . .
C C1 0.8897(4) 0.5910(3) 0.6388(2) 0.0195(6) Uani d . 1 . .
H H1A 0.9526 0.4905 0.6534 0.023 Uiso calc R 1 . .
C C2 0.8297(4) 0.6500(4) 0.7400(2) 0.0192(6) Uani d . 1 . .
H H2A 0.7707 0.7523 0.7260 0.023 Uiso calc R 1 . .
C C3 0.6944(4) 0.5347(3) 0.7709(2) 0.0178(6) Uani d . 1 . .
H H3A 0.7590 0.4352 0.7868 0.021 Uiso calc R 1 . .
C C4 0.5382(4) 0.5081(3) 0.6767(2) 0.0167(5) Uani d . 1 . .
H H4A 0.4663 0.6040 0.6604 0.020 Uiso calc R 1 . .
C C5 0.6180(4) 0.4594(3) 0.5798(2) 0.0163(6) Uani d . 1 . .
H H5A 0.6855 0.3613 0.5963 0.020 Uiso calc R 1 . .
C C6 0.4791(4) 0.4400(4) 0.4788(2) 0.0196(6) Uani d . 1 . .
H H6A 0.3850 0.3668 0.4919 0.024 Uiso calc R 1 . .
H H6B 0.4202 0.5394 0.4580 0.024 Uiso calc R 1 . .
C C7 1.0724(6) 0.6444(5) 0.5105(3) 0.0427(11) Uani d . 1 . .
H H7A 1.1532 0.7217 0.4890 0.064 Uiso calc R 1 . .
H H7B 0.9711 0.6269 0.4518 0.064 Uiso calc R 1 . .
H H7C 1.1389 0.5486 0.5276 0.064 Uiso calc R 1 . .
O O1' 0.5658(3) 0.3842(2) 0.39385(15) 0.0179(4) Uani d . 1 . .
O O2' 0.8582(3) 0.4358(3) 0.27454(18) 0.0225(5) Uani d . 1 . .
H H2' 0.8873 0.3750 0.3259 0.027 Uiso calc R 1 . .
O O3' 0.7358(3) 0.4179(3) 0.05500(17) 0.0263(5) Uani d . 1 . .
H H3' 0.7020 0.4468 -0.0085 0.032 Uiso calc R 1 . .
O O4' 0.3622(3) 0.3618(2) 0.05100(17) 0.0250(5) Uani d . 1 . .
H H4' 0.3081 0.3613 -0.0128 0.030 Uiso calc R 1 . .
O O5' 0.3694(3) 0.4879(2) 0.25623(16) 0.0174(4) Uani d . 1 . .
O O6' 0.0581(3) 0.6722(3) 0.20671(19) 0.0253(5) Uani d . 1 . .
H H6' 0.0010 0.6053 0.2345 0.030 Uiso calc R 1 . .
C C1' 0.5544(4) 0.4835(3) 0.3064(2) 0.0154(5) Uani d . 1 . .
H H1'A 0.5971 0.5880 0.3309 0.018 Uiso calc R 1 . .
C C2' 0.6721(4) 0.4174(3) 0.2311(2) 0.0172(6) Uani d . 1 . .
H H2'A 0.6449 0.3059 0.2202 0.021 Uiso calc R 1 . .
C C3' 0.6379(4) 0.4980(3) 0.1228(2) 0.0187(6) Uani d . 1 . .
H H3'A 0.6884 0.6038 0.1330 0.022 Uiso calc R 1 . .
C C4' 0.4353(4) 0.5110(3) 0.0778(2) 0.0186(6) Uani d . 1 . .
H H4'A 0.4170 0.5766 0.0123 0.022 Uiso calc R 1 . .
C C5' 0.3421(4) 0.5839(3) 0.1624(2) 0.0173(6) Uani d . 1 . .
H H5'A 0.3973 0.6864 0.1818 0.021 Uiso calc R 1 . .
C C6' 0.1416(4) 0.6035(4) 0.1250(2) 0.0230(6) Uani d . 1 . .
H H6'A 0.1205 0.6687 0.0602 0.028 Uiso calc R 1 . .
H H6'B 0.0860 0.5024 0.1057 0.028 Uiso calc R 1 . .
O O1W 0.8132(3) 0.9006(3) 0.15167(18) 0.0223(5) Uani d D 1 . .
H H1WA 0.861(5) 0.986(3) 0.154(3) 0.027 Uiso d D 1 . .
H H1WB 0.897(4) 0.836(4) 0.165(3) 0.027 Uiso d D 1 . .

loop_
_atom_site_aniso_label
_atom_site_aniso_U_11
_atom_site_aniso_U_22
_atom_site_aniso_U_33
_atom_site_aniso_U_12
_atom_site_aniso_U_13
_atom_site_aniso_U_23
O1 0.0262(12) 0.0294(13) 0.0257(11) -0.0113(10) 0.0108(9) -0.0085(10)
O2 0.0263(11) 0.0174(11) 0.0220(11) -0.0041(9) 0.0009(9) -0.0036(9)
O3 0.0323(12) 0.0165(11) 0.0177(10) -0.0014(9) 0.0084(9) -0.0010(8)
O4 0.0268(11) 0.0189(10) 0.0215(11) -0.0069(9) 0.0101(8) -0.0014(9)
O5 0.0188(10) 0.0200(10) 0.0155(10) -0.0055(8) 0.0030(8) 0.0017(8)
C1 0.0196(14) 0.0192(15) 0.0205(14) -0.0015(12) 0.0058(11) -0.0031(11)
C2 0.0195(14) 0.0193(14) 0.0189(14) -0.0013(11) 0.0035(11) -0.0029(11)
C3 0.0242(14) 0.0159(14) 0.0147(13) -0.0002(10) 0.0070(11) 0.0007(10)
C4 0.0183(13) 0.0152(13) 0.0169(13) -0.0003(10) 0.0036(10) 0.0010(10)
C5 0.0177(13) 0.0129(13) 0.0187(13) 0.0004(10) 0.0047(11) -0.0001(10)
C6 0.0218(15) 0.0225(15) 0.0153(14) 0.0012(11) 0.0056(11) -0.0005(11)
C7 0.044(2) 0.053(3) 0.038(2) -0.023(2) 0.0266(18) -0.0217(19)
O1' 0.0222(10) 0.0173(10) 0.0147(9) 0.0016(8) 0.0044(8) 0.0009(8)
O2' 0.0172(10) 0.0245(12) 0.0258(11) 0.0035(8) 0.0035(8) 0.0108(9)
O3' 0.0317(12) 0.0304(13) 0.0188(10) 0.0105(10) 0.0100(9) 0.0036(9)
O4' 0.0367(13) 0.0149(11) 0.0211(11) -0.0050(9) -0.0015(9) -0.0013(8)
O5' 0.0150(9) 0.0183(10) 0.0183(10) -0.0014(8) 0.0012(8) 0.0021(8)
O6' 0.0210(11) 0.0230(12) 0.0330(12) 0.0015(9) 0.0074(9) 0.0045(10)
C1' 0.0172(13) 0.0134(12) 0.0149(12) -0.0002(10) 0.0011(10) 0.0018(10)
C2' 0.0179(13) 0.0152(14) 0.0188(13) 0.0018(10) 0.0041(10) 0.0014(10)
C3' 0.0219(14) 0.0167(14) 0.0189(14) 0.0024(11) 0.0076(11) 0.0037(11)
C4' 0.0262(15) 0.0132(13) 0.0159(13) -0.0036(11) 0.0023(11) 0.0008(10)
C5' 0.0196(13) 0.0149(13) 0.0166(13) -0.0010(11) 0.0008(10) 0.0033(10)
C6' 0.0197(14) 0.0248(16) 0.0237(16) 0.0006(12) 0.0012(12) 0.0030(12)
O1W 0.0206(11) 0.0181(11) 0.0270(11) 0.0013(9) 0.0009(8) 0.0017(9)

loop_
_atom_type_symbol
_atom_type_description
_atom_type_scat_dispersion_real
_atom_type_scat_dispersion_imag
_atom_type_scat_source
C C 0.0045 0.0000 'International Tables Vol C Tables 4.2.6.8 and 6.1.1.4'
H H 0.0000 0.0000 'International Tables Vol C Tables 4.2.6.8 and 6.1.1.4'
O O 0.0136 0.0000 'International Tables Vol C Tables 4.2.6.8 and 6.1.1.4'

loop_
_geom_angle_atom_site_label_1
_geom_angle_atom_site_label_2
_geom_angle_atom_site_label_3
_geom_angle_site_symmetry_1
_geom_angle_site_symmetry_3
_geom_angle
_geom_angle_publ_flag
C1 O1 C7 . . 112.3(3) ?
C2 O2 H2 . . 109.5 ?
C3 O3 H3 . . 109.5 ?
C4 O4 H4 . . 109.5 ?
C1 O5 C5 . . 112.0(2) ?
O1 C1 O5 . . 106.9(2) ?
O1 C1 C2 . . 109.8(2) ?
O5 C1 C2 . . 110.0(2) ?
O1 C1 H1A . . 110.0 ?
O5 C1 H1A . . 110.0 ?
C2 C1 H1A . . 110.0 ?
O2 C2 C1 . . 111.7(2) ?
O2 C2 C3 . . 107.9(2) ?
C1 C2 C3 . . 107.5(2) ?
O2 C2 H2A . . 109.9 ?
C1 C2 H2A . . 109.9 ?
C3 C2 H2A . . 109.9 ?
O3 C3 C2 . . 113.2(2) ?
O3 C3 C4 . . 110.0(2) ?
C2 C3 C4 . . 110.6(2) ?
O3 C3 H3A . . 107.6 ?
C2 C3 H3A . . 107.6 ?
C4 C3 H3A . . 107.6 ?
O4 C4 C5 . . 107.0(2) ?
O4 C4 C3 . . 111.0(2) ?
C5 C4 C3 . . 108.3(2) ?
O4 C4 H4A . . 110.1 ?
C5 C4 H4A . . 110.1 ?
C3 C4 H4A . . 110.1 ?
O5 C5 C6 . . 105.8(2) ?
O5 C5 C4 . . 109.3(2) ?
C6 C5 C4 . . 113.8(2) ?
O5 C5 H5A . . 109.3 ?
C6 C5 H5A . . 109.3 ?
C4 C5 H5A . . 109.3 ?
O1' C6 C5 . . 109.6(2) ?
O1' C6 H6A . . 109.8 ?
C5 C6 H6A . . 109.8 ?
O1' C6 H6B . . 109.8 ?
C5 C6 H6B . . 109.8 ?
H6A C6 H6B . . 108.2 ?
O1 C7 H7A . . 109.5 ?
O1 C7 H7B . . 109.5 ?
H7A C7 H7B . . 109.5 ?
O1 C7 H7C . . 109.5 ?
H7A C7 H7C . . 109.5 ?
H7B C7 H7C . . 109.5 ?
C1' O1' C6 . . 114.2(2) ?
C2' O2' H2' . . 109.5 ?
C3' O3' H3' . . 109.5 ?
C4' O4' H4' . . 109.5 ?
C1' O5' C5' . . 111.8(2) ?
C6' O6' H6' . . 109.5 ?
O1' C1' O5' . . 106.9(2) ?
O1' C1' C2' . . 107.5(2) ?
O5' C1' C2' . . 111.0(2) ?
O1' C1' H1'A . . 110.5 ?
O5' C1' H1'A . . 110.5 ?
C2' C1' H1'A . . 110.5 ?
O2' C2' C3' . . 107.2(2) ?
O2' C2' C1' . . 110.8(2) ?
C3' C2' C1' . . 111.4(2) ?
O2' C2' H2'A . . 109.1 ?
C3' C2' H2'A . . 109.1 ?
C1' C2' H2'A . . 109.1 ?
O3' C3' C2' . . 107.2(2) ?
O3' C3' C4' . . 113.6(2) ?
C2' C3' C4' . . 111.6(2) ?
O3' C3' H3'A . . 108.1 ?
C2' C3' H3'A . . 108.1 ?
C4' C3' H3'A . . 108.1 ?
O4' C4' C5' . . 110.1(2) ?
O4' C4' C3' . . 109.6(2) ?
C5' C4' C3' . . 108.6(2) ?
O4' C4' H4'A . . 109.5 ?
C5' C4' H4'A . . 109.5 ?
C3' C4' H4'A . . 109.5 ?
O5' C5' C6' . . 108.4(2) ?
O5' C5' C4' . . 108.8(2) ?
C6' C5' C4' . . 112.6(2) ?
O5' C5' H5'A . . 109.0 ?
C6' C5' H5'A . . 109.0 ?
C4' C5' H5'A . . 109.0 ?
O6' C6' C5' . . 111.1(2) ?
O6' C6' H6'A . . 109.4 ?
C5' C6' H6'A . . 109.4 ?
O6' C6' H6'B . . 109.4 ?
C5' C6' H6'B . . 109.4 ?
H6'A C6' H6'B . . 108.0 ?
H1WA O1W H1WB . . 107(4) ?

loop_
_geom_bond_atom_site_label_1
_geom_bond_atom_site_label_2
_geom_bond_site_symmetry_2
_geom_bond_distance
_geom_bond_publ_flag
O1 C1 . 1.397(4) ?
O1 C7 . 1.440(4) ?
O2 C2 . 1.439(4) ?
O2 H2 . 0.8400 ?
O3 C3 . 1.432(3) ?
O3 H3 . 0.8400 ?
O4 C4 . 1.419(3) ?
O4 H4 . 0.8400 ?
O5 C1 . 1.408(3) ?
O5 C5 . 1.427(3) ?
C1 C2 . 1.525(4) ?
C1 H1A . 1.0000 ?
C2 C3 . 1.532(4) ?
C2 H2A . 1.0000 ?
C3 C4 . 1.540(4) ?
C3 H3A . 1.0000 ?
C4 C5 . 1.521(4) ?
C4 H4A . 1.0000 ?
C5 C6 . 1.515(4) ?
C5 H5A . 1.0000 ?
C6 O1' . 1.441(3) ?
C6 H6A . 0.9900 ?
C6 H6B . 0.9900 ?
C7 H7A . 0.9800 ?
C7 H7B . 0.9800 ?
C7 H7C . 0.9800 ?
O1' C1' . 1.400(3) ?
O2' C2' . 1.422(4) ?
O2' H2' . 0.8400 ?
O3' C3' . 1.413(3) ?
O3' H3' . 0.8400 ?
O4' C4' . 1.434(4) ?
O4' H4' . 0.8400 ?
O5' C1' . 1.426(3) ?
O5' C5' . 1.442(3) ?
O6' C6' . 1.437(4) ?
O6' H6' . 0.8400 ?
C1' C2' . 1.528(4) ?
C1' H1'A . 1.0000 ?
C2' C3' . 1.526(4) ?
C2' H2'A . 1.0000 ?
C3' C4' . 1.536(4) ?
C3' H3'A . 1.0000 ?
C4' C5' . 1.523(4) ?
C4' H4'A . 1.0000 ?
C5' C6' . 1.510(4) ?
C5' H5'A . 1.0000 ?
C6' H6'A . 0.9900 ?
C6' H6'B . 0.9900 ?
O1W H1WA . 0.829(19) ?
O1W H1WB . 0.840(19) ?

loop_
_geom_hbond_atom_site_label_D
_geom_hbond_atom_site_label_H
_geom_hbond_atom_site_label_A
_geom_hbond_site_symmetry_A
_geom_hbond_distance_DH
_geom_hbond_distance_HA
_geom_hbond_distance_DA
_geom_hbond_angle_DHA
O2 H2 O2' 2_756 0.84 2.38 3.089(3) 142.4
O2 H2 O3' 2_756 0.84 2.58 3.280(3) 141.0
O3 H3 O4' 2_656 0.84 1.90 2.695(3) 156.6
O4 H4 O1W 2_646 0.84 2.03 2.828(3) 157.4
O2' H2' O1 2_746 0.84 1.90 2.693(3) 156.0
O3' H3' O3 1_554 0.84 1.99 2.796(4) 161.9
O4' H4' O1W 2_645 0.84 1.87 2.698(4) 169.1
O6' H6' O2' 1_455 0.84 1.95 2.781(3) 170.3
O1W H1WA O2 2_756 0.829(19) 1.93(2) 2.750(3) 168(4)
O1W H1WB O6' 1_655 0.840(19) 1.89(2) 2.724(3) 170(4)

loop_
_geom_torsion_atom_site_label_1
_geom_torsion_atom_site_label_2
_geom_torsion_atom_site_label_3
_geom_torsion_atom_site_label_4
_geom_torsion_site_symmetry_1
_geom_torsion_site_symmetry_2
_geom_torsion_site_symmetry_3
_geom_torsion_site_symmetry_4
_geom_torsion
_geom_torsion_publ_flag
C7 O1 C1 O5 . . . . -63.2(3) ?
C7 O1 C1 C2 . . . . 177.4(3) ?
C5 O5 C1 O1 . . . . 175.3(2) ?
C5 O5 C1 C2 . . . . -65.5(3) ?
O1 C1 C2 O2 . . . . -65.5(3) ?
O5 C1 C2 O2 . . . . 177.1(2) ?
O1 C1 C2 C3 . . . . 176.3(2) ?
O5 C1 C2 C3 . . . . 58.9(3) ?
O2 C2 C3 O3 . . . . 60.5(3) ?
C1 C2 C3 O3 . . . . -178.9(2) ?
O2 C2 C3 C4 . . . . -175.6(2) ?
C1 C2 C3 C4 . . . . -54.9(3) ?
O3 C3 C4 O4 . . . . -61.9(3) ?
C2 C3 C4 O4 . . . . 172.4(2) ?
O3 C3 C4 C5 . . . . -179.1(2) ?
C2 C3 C4 C5 . . . . 55.2(3) ?
C1 O5 C5 C6 . . . . -172.3(2) ?
C1 O5 C5 C4 . . . . 64.8(3) ?
O4 C4 C5 O5 . . . . -177.7(2) ?
C3 C4 C5 O5 . . . . -57.9(3) ?
O4 C4 C5 C6 . . . . 64.3(3) ?
C3 C4 C5 C6 . . . . -175.9(2) ?
O5 C5 C6 O1' . . . . 63.8(3) ?
C4 C5 C6 O1' . . . . -176.2(2) ?
C5 C6 O1' C1' . . . . -117.9(3) ?
C6 O1' C1' O5' . . . . -67.8(3) ?
C6 O1' C1' C2' . . . . 172.9(2) ?
C5' O5' C1' O1' . . . . -178.3(2) ?
C5' O5' C1' C2' . . . . -61.4(3) ?
O1' C1' C2' O2' . . . . -72.9(3) ?
O5' C1' C2' O2' . . . . 170.6(2) ?
O1' C1' C2' C3' . . . . 167.9(2) ?
O5' C1' C2' C3' . . . . 51.4(3) ?
O2' C2' C3' O3' . . . . 65.4(3) ?
C1' C2' C3' O3' . . . . -173.2(2) ?
O2' C2' C3' C4' . . . . -169.5(2) ?
C1' C2' C3' C4' . . . . -48.2(3) ?
O3' C3' C4' O4' . . . . 53.8(3) ?
C2' C3' C4' O4' . . . . -67.6(3) ?
O3' C3' C4' C5' . . . . 174.1(2) ?
C2' C3' C4' C5' . . . . 52.7(3) ?
C1' O5' C5' C6' . . . . -170.7(2) ?
C1' O5' C5' C4' . . . . 66.5(3) ?
O4' C4' C5' O5' . . . . 59.5(3) ?
C3' C4' C5' O5' . . . . -60.5(3) ?
O4' C4' C5' C6' . . . . -60.7(3) ?
C3' C4' C5' C6' . . . . 179.3(2) ?
O5' C5' C6' O6' . . . . 59.5(3) ?
C4' C5' C6' O6' . . . . 179.9(2) ?

loop_
_cod_related_entry_id
_cod_related_entry_database
_cod_related_entry_code
1 ChemSpider 30654204
